data_2223266
loop_
_publ_author_name
'Zhang, Wei'
'Chen, Yuan-Tao'

_publ_section_title
;
 4-(4-Diethylamino-2-hydroxybenzylideneammonio)-3-methylbenzenesulfonate
 dihydrate
;
_journal_coeditor_code AT2871
_journal_issue 10
_journal_name_full 'Acta Crystallographica Section E'
_journal_page_first o2339
_journal_paper_doi 10.1107/S1600536809035090
_journal_volume 65
_journal_year 2009
_chemical_formula_iupac 'C18 H22 N2 O4 S , 2H2 O'
_chemical_formula_moiety 'C18 H22 N2 O4 S , 2H2 O'
_chemical_formula_sum 'C18 H26 N2 O6 S'
_chemical_formula_weight 398.47
_chemical_name_systematic
;
4-(4-Diethylamino-2-hydroxybenzylideneammonio)-3-methylbenzenesulfonate
dihydrate
;
_space_group_IT_number 15
_symmetry_cell_setting monoclinic
_symmetry_space_group_name_Hall '-C 2yc'
_symmetry_space_group_name_H-M 'C 1 2/c 1'
_atom_sites_solution_hydrogens geom
_atom_sites_solution_primary direct
_atom_sites_solution_secondary difmap
_audit_creation_method SHELXL-97
_cell_angle_alpha 90.00
_cell_angle_beta 112.459(2)
_cell_angle_gamma 90.00
_cell_formula_units_Z 8
_cell_length_a 21.690(3)
_cell_length_b 11.4142(17)
_cell_length_c 16.639(2)
_cell_measurement_reflns_used 4718
_cell_measurement_temperature 273(2)
_cell_measurement_theta_max 28.36
_cell_measurement_theta_min 2.22
_cell_volume 3806.9(9)
_computing_cell_refinement 'SAINT (Bruker, 2000)'
_computing_data_collection 'SMART (Bruker, 2000)'
_computing_data_reduction 'SAINT (Bruker, 2000)'
_computing_molecular_graphics 'SHELXTL (Sheldrick, 2008)'
_computing_publication_material 'SHELXTL (Sheldrick, 2008)'
_computing_structure_refinement 'SHELXL97 (Sheldrick, 2008)'
_computing_structure_solution 'SHELXS97 (Sheldrick, 2008)'
_diffrn_ambient_temperature 273(2)
_diffrn_measured_fraction_theta_full 1.000
_diffrn_measured_fraction_theta_max 1.000
_diffrn_measurement_device_type 'Bruker SMART CCD area-detector'
_diffrn_measurement_method '\f and \w'
_diffrn_radiation_monochromator graphite
_diffrn_radiation_source 'fine-focus sealed tube'
_diffrn_radiation_type MoK\a
_diffrn_radiation_wavelength 0.71073
_diffrn_reflns_av_R_equivalents 0.0256
_diffrn_reflns_av_sigmaI/netI 0.0262
_diffrn_reflns_limit_h_max 25
_diffrn_reflns_limit_h_min -11
_diffrn_reflns_limit_k_max 13
_diffrn_reflns_limit_k_min -13
_diffrn_reflns_limit_l_max 19
_diffrn_reflns_limit_l_min -19
_diffrn_reflns_number 9821
_diffrn_reflns_theta_full 25.05
_diffrn_reflns_theta_max 25.05
_diffrn_reflns_theta_min 2.03
_exptl_absorpt_coefficient_mu 0.208
_exptl_absorpt_correction_T_max 0.9876
_exptl_absorpt_correction_T_min 0.9616
_exptl_absorpt_correction_type multi-scan
_exptl_absorpt_process_details '(SADABS; Sheldrick, 1996)'
_exptl_crystal_colour colourless
_exptl_crystal_density_diffrn 1.390
_exptl_crystal_density_method 'not measured'
_exptl_crystal_description block
_exptl_crystal_F_000 1696
_exptl_crystal_size_max 0.19
_exptl_crystal_size_mid 0.16
_exptl_crystal_size_min 0.06
_refine_diff_density_max 0.730
_refine_diff_density_min -0.410
_refine_ls_extinction_coef 0.0019(5)
_refine_ls_extinction_expression Fc^*^=kFc[1+0.001xFc^2^\l^3^/sin(2\q)]^-1/4^
_refine_ls_extinction_method 'SHELXL97 (Sheldrick, 2008)'
_refine_ls_goodness_of_fit_ref 1.054
_refine_ls_hydrogen_treatment constr
_refine_ls_matrix_type full
_refine_ls_number_parameters 246
_refine_ls_number_reflns 3379
_refine_ls_number_restraints 0
_refine_ls_restrained_S_all 1.053
_refine_ls_R_factor_all 0.0608
_refine_ls_R_factor_gt 0.0535
_refine_ls_shift/su_max 0.000
_refine_ls_shift/su_mean 0.000
_refine_ls_structure_factor_coef Fsqd
_refine_ls_weighting_details 'calc w=1/[\s^2^(Fo^2^)+(0.1015P)^2^+5.082P] where P=(Fo^2^+2Fc^2^)/3'
_refine_ls_weighting_scheme calc
_refine_ls_wR_factor_gt 0.1608
_refine_ls_wR_factor_ref 0.1706
_reflns_number_gt 2910
_reflns_number_total 3379
_reflns_threshold_expression I>2\s(I)
_cod_data_source_file at2871.cif
_cod_data_source_block I
_cod_original_sg_symbol_H-M 'C 2/c'
_cod_database_code 2223266
_cod_database_fobs_code 2223266

loop_
_symmetry_equiv_pos_as_xyz
'x, y, z'
'-x, y, -z+1/2'
'x+1/2, y+1/2, z'
'-x+1/2, y+1/2, -z+1/2'
'-x, -y, -z'
'x, -y, z-1/2'
'-x+1/2, -y+1/2, -z'
'x+1/2, -y+1/2, z-1/2'

loop_
_atom_site_type_symbol
_atom_site_label
_atom_site_fract_x
_atom_site_fract_y
_atom_site_fract_z
_atom_site_U_iso_or_equiv
_atom_site_adp_type
_atom_site_calc_flag
_atom_site_refinement_flags
_atom_site_occupancy
_atom_site_disorder_assembly
_atom_site_disorder_group
S S1 0.18156(3) 0.09473(5) -0.21298(4) 0.0405(3) Uani d . 1 . .
O O1 0.17722(12) 0.1276(2) -0.29916(14) 0.0750(8) Uani d . 1 . .
O O2 0.11837(9) 0.1127(2) -0.20400(13) 0.0573(6) Uani d . 1 . .
O O3 0.20786(13) -0.0203(2) -0.1892(2) 0.0980(11) Uani d . 1 . .
O O4 0.18994(19) 0.6795(4) 0.0958(2) 0.1365(14) Uani d D 1 . .
H H16 0.2252 0.6420 0.1254 0.205 Uiso d RD 1 . .
H H15 0.1630 0.6669 0.1209 0.205 Uiso d RD 1 . .
O O5 0.276(2) 0.6202(16) 1.001(2) 0.81(3) Uani d D 1 . .
H H18 0.3031 0.5664 1.0016 1.213 Uiso d RD 1 . .
H H17 0.2582 0.6426 0.9487 1.213 Uiso d RD 1 . .
O O6 0.50747(8) 0.45092(15) 0.15864(11) 0.0392(4) Uani d . 1 . .
H H6 0.5392 0.4405 0.2047 0.059 Uiso calc R 1 . .
N N1 0.39104(9) 0.41470(17) 0.02004(12) 0.0332(5) Uani d . 1 . .
H H1 0.4154 0.3891 0.0709 0.040 Uiso calc R 1 . .
N N2 0.60480(10) 0.83477(18) 0.19161(14) 0.0404(5) Uani d . 1 . .
C C1 0.24039(11) 0.1925(2) -0.13942(15) 0.0343(5) Uani d . 1 . .
C C2 0.28796(12) 0.1511(2) -0.06245(15) 0.0345(5) Uani d . 1 . .
H H2 0.2863 0.0733 -0.0468 0.041 Uiso calc R 1 . .
C C3 0.33840(11) 0.2239(2) -0.00783(14) 0.0306(5) Uani d . 1 . .
C C4 0.33861(11) 0.3409(2) -0.03262(14) 0.0303(5) Uani d . 1 . .
C C5 0.28903(12) 0.3837(2) -0.10848(16) 0.0387(6) Uani d . 1 . .
H H5 0.2886 0.4624 -0.1230 0.046 Uiso calc R 1 . .
C C6 0.24063(12) 0.3090(2) -0.16183(16) 0.0412(6) Uani d . 1 . .
H H6A 0.2081 0.3371 -0.2129 0.049 Uiso calc R 1 . .
C C7 0.39164(13) 0.1746(2) 0.07302(16) 0.0442(6) Uani d . 1 . .
H H7A 0.3837 0.0925 0.0774 0.066 Uiso calc R 1 . .
H H7B 0.3905 0.2145 0.1232 0.066 Uiso calc R 1 . .
H H7C 0.4346 0.1853 0.0700 0.066 Uiso calc R 1 . .
C C8 0.40592(11) 0.5183(2) -0.00150(15) 0.0338(5) Uani d . 1 . .
H H8 0.3790 0.5459 -0.0563 0.041 Uiso calc R 1 . .
C C9 0.45786(11) 0.59191(19) 0.04893(15) 0.0322(5) Uani d . 1 . .
C C10 0.50910(11) 0.5615(2) 0.13088(14) 0.0304(5) Uani d . 1 . .
C C11 0.55669(11) 0.6412(2) 0.17671(15) 0.0343(5) Uani d . 1 . .
H H11 0.5891 0.6194 0.2299 0.041 Uiso calc R 1 . .
C C12 0.55782(11) 0.7562(2) 0.14517(16) 0.0355(5) Uani d . 1 . .
C C13 0.50789(13) 0.7859(2) 0.06268(17) 0.0417(6) Uani d . 1 . .
H H13 0.5073 0.8605 0.0400 0.050 Uiso calc R 1 . .
C C14 0.46131(13) 0.7060(2) 0.01705(16) 0.0412(6) Uani d . 1 . .
H H14 0.4303 0.7270 -0.0374 0.049 Uiso calc R 1 . .
C C15 0.65369(14) 0.8065(3) 0.27868(18) 0.0514(7) Uani d . 1 . .
H H15A 0.6912 0.8598 0.2929 0.062 Uiso calc R 1 . .
H H15B 0.6702 0.7277 0.2782 0.062 Uiso calc R 1 . .
C C16 0.6252(3) 0.8148(4) 0.3481(2) 0.0935(13) Uani d . 1 . .
H H16A 0.5824 0.7771 0.3282 0.140 Uiso calc R 1 . .
H H16B 0.6203 0.8957 0.3603 0.140 Uiso calc R 1 . .
H H16C 0.6547 0.7768 0.4000 0.140 Uiso calc R 1 . .
C C17 0.60749(14) 0.9541(2) 0.1600(2) 0.0490(7) Uani d . 1 . .
H H17A 0.5944 0.9516 0.0973 0.059 Uiso calc R 1 . .
H H17B 0.6532 0.9818 0.1850 0.059 Uiso calc R 1 . .
C C18 0.56346(19) 1.0404(3) 0.1815(3) 0.0720(10) Uani d . 1 . .
H H18A 0.5791 1.0499 0.2434 0.108 Uiso calc R 1 . .
H H18B 0.5185 1.0116 0.1598 0.108 Uiso calc R 1 . .
H H18C 0.5648 1.1145 0.1549 0.108 Uiso calc R 1 . .

loop_
_atom_site_aniso_label
_atom_site_aniso_U_11
_atom_site_aniso_U_22
_atom_site_aniso_U_33
_atom_site_aniso_U_12
_atom_site_aniso_U_13
_atom_site_aniso_U_23
S1 0.0310(4) 0.0404(4) 0.0444(4) -0.0065(2) 0.0080(3) -0.0132(3)
O1 0.0836(16) 0.1016(18) 0.0462(12) -0.0473(14) 0.0318(12) -0.0338(12)
O2 0.0341(10) 0.0851(15) 0.0515(11) -0.0193(9) 0.0150(8) -0.0287(10)
O3 0.0664(15) 0.0437(13) 0.128(2) 0.0007(11) -0.0253(15) -0.0222(14)
O4 0.102(3) 0.148(3) 0.120(3) 0.026(2) -0.002(2) 0.010(2)
O5 1.22(7) 0.36(2) 1.12(5) -0.11(3) 0.75(6) -0.22(3)
O6 0.0317(9) 0.0359(9) 0.0378(9) -0.0044(7) -0.0004(7) 0.0086(7)
N1 0.0283(10) 0.0372(11) 0.0262(10) -0.0048(8) 0.0018(8) 0.0015(8)
N2 0.0344(11) 0.0346(11) 0.0480(12) -0.0076(9) 0.0112(9) -0.0070(9)
C1 0.0255(11) 0.0394(13) 0.0366(12) -0.0036(9) 0.0101(10) -0.0069(10)
C2 0.0353(12) 0.0305(12) 0.0386(13) -0.0035(9) 0.0150(10) -0.0023(9)
C3 0.0296(11) 0.0340(12) 0.0279(11) 0.0010(9) 0.0106(9) 0.0014(9)
C4 0.0271(11) 0.0359(12) 0.0266(11) -0.0046(9) 0.0087(9) -0.0020(9)
C5 0.0355(13) 0.0324(12) 0.0380(13) -0.0030(10) 0.0027(10) 0.0054(10)
C6 0.0332(13) 0.0428(14) 0.0363(13) -0.0028(10) 0.0005(10) 0.0015(10)
C7 0.0459(15) 0.0393(14) 0.0376(13) 0.0019(11) 0.0049(11) 0.0055(10)
C8 0.0305(12) 0.0382(13) 0.0284(11) -0.0007(9) 0.0066(9) 0.0026(9)
C9 0.0278(12) 0.0349(12) 0.0304(12) -0.0024(9) 0.0073(9) 0.0012(9)
C10 0.0269(11) 0.0323(11) 0.0304(11) -0.0003(9) 0.0091(9) 0.0022(9)
C11 0.0279(11) 0.0361(12) 0.0332(12) 0.0001(9) 0.0053(9) 0.0001(9)
C12 0.0309(12) 0.0356(13) 0.0417(13) -0.0022(10) 0.0157(10) -0.0053(10)
C13 0.0430(14) 0.0343(13) 0.0427(14) -0.0049(10) 0.0105(11) 0.0065(10)
C14 0.0394(14) 0.0411(14) 0.0354(13) -0.0014(10) 0.0056(11) 0.0078(10)
C15 0.0443(16) 0.0477(16) 0.0514(16) -0.0131(12) 0.0061(13) -0.0089(12)
C16 0.137(4) 0.091(3) 0.053(2) 0.004(3) 0.038(2) -0.004(2)
C17 0.0440(15) 0.0393(14) 0.0621(17) -0.0096(12) 0.0185(13) -0.0068(13)
C18 0.072(2) 0.0533(19) 0.089(3) 0.0109(17) 0.0290(19) -0.0022(17)

loop_
_atom_type_symbol
_atom_type_description
_atom_type_scat_dispersion_real
_atom_type_scat_dispersion_imag
_atom_type_scat_source
C C 0.0033 0.0016 'International Tables Vol C Tables 4.2.6.8 and 6.1.1.4'
H H 0.0000 0.0000 'International Tables Vol C Tables 4.2.6.8 and 6.1.1.4'
N N 0.0061 0.0033 'International Tables Vol C Tables 4.2.6.8 and 6.1.1.4'
O O 0.0106 0.0060 'International Tables Vol C Tables 4.2.6.8 and 6.1.1.4'
S S 0.1246 0.1234 'International Tables Vol C Tables 4.2.6.8 and 6.1.1.4'

loop_
_geom_angle_atom_site_label_1
_geom_angle_atom_site_label_2
_geom_angle_atom_site_label_3
_geom_angle_site_symmetry_1
_geom_angle_site_symmetry_3
_geom_angle
_geom_angle_publ_flag
O3 S1 O2 . . 113.29(17) ?
O3 S1 O1 . . 112.40(19) ?
O2 S1 O1 . . 111.02(14) ?
O3 S1 C1 . . 106.26(12) ?
O2 S1 C1 . . 107.32(11) ?
O1 S1 C1 . . 106.02(12) ?
H16 O4 H15 . . 105.3 ?
H18 O5 H17 . . 105.4 ?
C10 O6 H6 . . 109.5 ?
C8 N1 C4 . . 126.16(19) ?
C8 N1 H1 . . 116.9 ?
C4 N1 H1 . . 116.9 ?
C12 N2 C15 . . 121.3(2) ?
C12 N2 C17 . . 122.2(2) ?
C15 N2 C17 . . 116.4(2) ?
C6 C1 C2 . . 120.0(2) ?
C6 C1 S1 . . 119.52(18) ?
C2 C1 S1 . . 120.39(18) ?
C1 C2 C3 . . 121.3(2) ?
C1 C2 H2 . . 119.3 ?
C3 C2 H2 . . 119.3 ?
C2 C3 C4 . . 117.8(2) ?
C2 C3 C7 . . 120.1(2) ?
C4 C3 C7 . . 122.1(2) ?
C5 C4 C3 . . 120.8(2) ?
C5 C4 N1 . . 120.7(2) ?
C3 C4 N1 . . 118.52(19) ?
C6 C5 C4 . . 119.9(2) ?
C6 C5 H5 . . 120.0 ?
C4 C5 H5 . . 120.0 ?
C5 C6 C1 . . 120.1(2) ?
C5 C6 H6A . . 120.0 ?
C1 C6 H6A . . 120.0 ?
C3 C7 H7A . . 109.5 ?
C3 C7 H7B . . 109.5 ?
H7A C7 H7B . . 109.5 ?
C3 C7 H7C . . 109.5 ?
H7A C7 H7C . . 109.5 ?
H7B C7 H7C . . 109.5 ?
N1 C8 C9 . . 127.1(2) ?
N1 C8 H8 . . 116.4 ?
C9 C8 H8 . . 116.4 ?
C8 C9 C14 . . 118.2(2) ?
C8 C9 C10 . . 125.4(2) ?
C14 C9 C10 . . 116.4(2) ?
O6 C10 C11 . . 123.0(2) ?
O6 C10 C9 . . 116.08(19) ?
C11 C10 C9 . . 121.0(2) ?
C10 C11 C12 . . 121.7(2) ?
C10 C11 H11 . . 119.1 ?
C12 C11 H11 . . 119.1 ?
N2 C12 C11 . . 121.1(2) ?
N2 C12 C13 . . 121.4(2) ?
C11 C12 C13 . . 117.5(2) ?
C14 C13 C12 . . 120.5(2) ?
C14 C13 H13 . . 119.7 ?
C12 C13 H13 . . 119.7 ?
C13 C14 C9 . . 122.8(2) ?
C13 C14 H14 . . 118.6 ?
C9 C14 H14 . . 118.6 ?
N2 C15 C16 . . 112.9(3) ?
N2 C15 H15A . . 109.0 ?
C16 C15 H15A . . 109.0 ?
N2 C15 H15B . . 109.0 ?
C16 C15 H15B . . 109.0 ?
H15A C15 H15B . . 107.8 ?
C15 C16 H16A . . 109.5 ?
C15 C16 H16B . . 109.5 ?
H16A C16 H16B . . 109.5 ?
C15 C16 H16C . . 109.5 ?
H16A C16 H16C . . 109.5 ?
H16B C16 H16C . . 109.5 ?
N2 C17 C18 . . 113.9(3) ?
N2 C17 H17A . . 108.8 ?
C18 C17 H17A . . 108.8 ?
N2 C17 H17B . . 108.8 ?
C18 C17 H17B . . 108.8 ?
H17A C17 H17B . . 107.7 ?
C17 C18 H18A . . 109.5 ?
C17 C18 H18B . . 109.5 ?
H18A C18 H18B . . 109.5 ?
C17 C18 H18C . . 109.5 ?
H18A C18 H18C . . 109.5 ?
H18B C18 H18C . . 109.5 ?

loop_
_geom_bond_atom_site_label_1
_geom_bond_atom_site_label_2
_geom_bond_site_symmetry_2
_geom_bond_distance
_geom_bond_publ_flag
S1 O3 . 1.426(2) ?
S1 O2 . 1.449(2) ?
S1 O1 . 1.450(2) ?
S1 C1 . 1.783(2) ?
O4 H16 . 0.8502 ?
O4 H15 . 0.8505 ?
O5 H18 . 0.8491 ?
O5 H17 . 0.8505 ?
O6 C10 . 1.349(3) ?
O6 H6 . 0.8200 ?
N1 C8 . 1.311(3) ?
N1 C4 . 1.417(3) ?
N1 H1 . 0.8600 ?
N2 C12 . 1.356(3) ?
N2 C15 . 1.467(3) ?
N2 C17 . 1.470(3) ?
C1 C6 . 1.382(4) ?
C1 C2 . 1.385(3) ?
C2 C3 . 1.398(3) ?
C2 H2 . 0.9300 ?
C3 C4 . 1.399(3) ?
C3 C7 . 1.508(3) ?
C4 C5 . 1.397(3) ?
C5 C6 . 1.380(3) ?
C5 H5 . 0.9300 ?
C6 H6A . 0.9300 ?
C7 H7A . 0.9600 ?
C7 H7B . 0.9600 ?
C7 H7C . 0.9600 ?
C8 C9 . 1.399(3) ?
C8 H8 . 0.9300 ?
C9 C14 . 1.419(3) ?
C9 C10 . 1.434(3) ?
C10 C11 . 1.369(3) ?
C11 C12 . 1.417(3) ?
C11 H11 . 0.9300 ?
C12 C13 . 1.427(3) ?
C13 C14 . 1.357(3) ?
C13 H13 . 0.9300 ?
C14 H14 . 0.9300 ?
C15 C16 . 1.507(5) ?
C15 H15A . 0.9700 ?
C15 H15B . 0.9700 ?
C16 H16A . 0.9600 ?
C16 H16B . 0.9600 ?
C16 H16C . 0.9600 ?
C17 C18 . 1.506(4) ?
C17 H17A . 0.9700 ?
C17 H17B . 0.9700 ?
C18 H18A . 0.9600 ?
C18 H18B . 0.9600 ?
C18 H18C . 0.9600 ?

loop_
_geom_hbond_atom_site_label_D
_geom_hbond_atom_site_label_H
_geom_hbond_atom_site_label_A
_geom_hbond_site_symmetry_A
_geom_hbond_distance_DH
_geom_hbond_distance_HA
_geom_hbond_distance_DA
_geom_hbond_angle_DHA
_geom_hbond_publ_flag
N1 H1 O6 . 0.86 2.10 2.723(3) 129 yes
N1 H1 O2 7_555 0.86 2.58 3.160(3) 125 yes
O6 H6 O2 8_556 0.82 1.91 2.709(3) 166 yes
O4 H16 O3 7_555 0.85 2.00 2.828(5) 166 yes
O5 H18 N1 1_556 0.85 2.51 3.35(3) 174 yes
C2 H2 O3 . 0.93 2.56 2.915(4) 103 yes
C5 H5 O1 4_554 0.93 2.55 3.392(3) 150 yes
C7 H7B O2 7_555 0.96 2.44 3.325(3) 154 yes
C8 H8 O1 4_554 0.93 2.43 3.353(3) 172 yes
C15 H15B O3 8_556 0.97 2.50 3.444(4) 166 yes
C16 H16C O5 2_656 0.96 2.51 3.42(3) 160 yes

loop_
_geom_torsion_atom_site_label_1
_geom_torsion_atom_site_label_2
_geom_torsion_atom_site_label_3
_geom_torsion_atom_site_label_4
_geom_torsion_site_symmetry_1
_geom_torsion_site_symmetry_2
_geom_torsion_site_symmetry_3
_geom_torsion_site_symmetry_4
_geom_torsion
_geom_torsion_publ_flag
O3 S1 C1 C6 . . . . 159.2(2) ?
O2 S1 C1 C6 . . . . -79.3(2) ?
O1 S1 C1 C6 . . . . 39.4(2) ?
O3 S1 C1 C2 . . . . -17.3(3) ?
O2 S1 C1 C2 . . . . 104.2(2) ?
O1 S1 C1 C2 . . . . -137.1(2) ?
C6 C1 C2 C3 . . . . -2.6(4) ?
S1 C1 C2 C3 . . . . 173.88(17) ?
C1 C2 C3 C4 . . . . 1.2(3) ?
C1 C2 C3 C7 . . . . -176.6(2) ?
C2 C3 C4 C5 . . . . 1.4(3) ?
C7 C3 C4 C5 . . . . 179.2(2) ?
C2 C3 C4 N1 . . . . -177.30(19) ?
C7 C3 C4 N1 . . . . 0.5(3) ?
C8 N1 C4 C5 . . . . -12.5(4) ?
C8 N1 C4 C3 . . . . 166.3(2) ?
C3 C4 C5 C6 . . . . -2.7(4) ?
N1 C4 C5 C6 . . . . 176.0(2) ?
C4 C5 C6 C1 . . . . 1.3(4) ?
C2 C1 C6 C5 . . . . 1.3(4) ?
S1 C1 C6 C5 . . . . -175.2(2) ?
C4 N1 C8 C9 . . . . -179.1(2) ?
N1 C8 C9 C14 . . . . -173.7(2) ?
N1 C8 C9 C10 . . . . 7.0(4) ?
C8 C9 C10 O6 . . . . 2.7(3) ?
C14 C9 C10 O6 . . . . -176.7(2) ?
C8 C9 C10 C11 . . . . -177.9(2) ?
C14 C9 C10 C11 . . . . 2.7(3) ?
O6 C10 C11 C12 . . . . 178.9(2) ?
C9 C10 C11 C12 . . . . -0.6(4) ?
C15 N2 C12 C11 . . . . -3.9(4) ?
C17 N2 C12 C11 . . . . 179.4(2) ?
C15 N2 C12 C13 . . . . 176.3(2) ?
C17 N2 C12 C13 . . . . -0.4(4) ?
C10 C11 C12 N2 . . . . 179.3(2) ?
C10 C11 C12 C13 . . . . -1.0(3) ?
N2 C12 C13 C14 . . . . 179.9(2) ?
C11 C12 C13 C14 . . . . 0.2(4) ?
C12 C13 C14 C9 . . . . 2.2(4) ?
C8 C9 C14 C13 . . . . 177.0(2) ?
C10 C9 C14 C13 . . . . -3.6(4) ?
C12 N2 C15 C16 . . . . -78.0(3) ?
C17 N2 C15 C16 . . . . 98.9(3) ?
C12 N2 C17 C18 . . . . 85.9(3) ?
C15 N2 C17 C18 . . . . -91.0(3) ?

loop_
_cod_related_entry_id
_cod_related_entry_database
_cod_related_entry_code
1 ChemSpider 30655869
